data_1565755
loop_
_publ_author_name
'Konovalov, Dmitriy I.'
'Ivanov, Anton A.'
'Vorotnikov, Yuri A.'
'Brylev, Konstantin A.'
'Eltsov, Ilia V.'
'Kuratieva, Natalia V.'
'Kitamura, Noboru'
'Mironov, Yuri V.'
'Shestopalov, Michael A.'

_publ_section_title
;
 Synthesis and luminescence properties of apically homoleptic octahedral
 rhenium clusters with pyrazole and 3,5-dimethylpyrazole
;
_journal_name_full 'Inorganica Chimica Acta'
_journal_page_first 119128
_journal_paper_doi 10.1016/j.ica.2019.119128
_journal_volume 498
_journal_year 2019
_chemical_formula_moiety 'C18 H24 N12 Re6 Se8, 4(C3 H4 N2), 2(Br)'
_chemical_formula_sum 'C30 H40 Br2 N20 Re6 Se8'
_chemical_formula_weight 2589.52
_space_group_crystal_system triclinic
_space_group_IT_number 2
_space_group_name_Hall '-P 1'
_space_group_name_H-M_alt 'P -1'
_atom_sites_solution_hydrogens geom
_atom_sites_solution_primary direct
_atom_sites_solution_secondary difmap
_cell_angle_alpha 74.6620(10)
_cell_angle_beta 64.3250(10)
_cell_angle_gamma 88.030(2)
_cell_formula_units_Z 1
_cell_length_a 11.4459(6)
_cell_length_b 11.5271(6)
_cell_length_c 11.5348(5)
_cell_measurement_reflns_used 6238
_cell_measurement_temperature 150(2)
_cell_measurement_theta_max 30.58
_cell_measurement_theta_min 2.55
_cell_volume 1317.12(11)
_computing_cell_refinement 'Bruker SAINT'
_computing_data_collection 'Bruker APEX2'
_computing_data_reduction 'Bruker SAINT'
_computing_molecular_graphics 'Bruker SHELXTL'
_computing_publication_material 'Bruker SHELXTL'
_computing_structure_refinement 'Bruker SHELXTL'
_computing_structure_solution 'Bruker SHELXTL'
_diffrn_ambient_temperature 150(2)
_diffrn_detector_area_resol_mean 25
_diffrn_measured_fraction_theta_full 0.996
_diffrn_measured_fraction_theta_max 0.995
_diffrn_measurement_device_type 'Bruker Apex DUO CCD area-detector'
_diffrn_measurement_method '\f scans'
_diffrn_radiation_monochromator graphite
_diffrn_radiation_probe x-ray
_diffrn_radiation_type MoK\a
_diffrn_radiation_wavelength 0.71073
_diffrn_reflns_av_R_equivalents 0.0233
_diffrn_reflns_av_unetI/netI 0.0333
_diffrn_reflns_Laue_measured_fraction_full 0.996
_diffrn_reflns_Laue_measured_fraction_max 0.995
_diffrn_reflns_limit_h_max 14
_diffrn_reflns_limit_h_min -13
_diffrn_reflns_limit_k_max 14
_diffrn_reflns_limit_k_min -14
_diffrn_reflns_limit_l_max 14
_diffrn_reflns_limit_l_min -14
_diffrn_reflns_number 11457
_diffrn_reflns_point_group_measured_fraction_full 0.996
_diffrn_reflns_point_group_measured_fraction_max 0.995
_diffrn_reflns_theta_full 25.250
_diffrn_reflns_theta_max 27.101
_diffrn_reflns_theta_min 1.840
_diffrn_standards_decay_% 0
_diffrn_standards_number 0
_exptl_absorpt_coefficient_mu 20.821
_exptl_absorpt_correction_type multi-scan
_exptl_absorpt_process_details 'Bruker SADABS'
_exptl_crystal_colour orange
_exptl_crystal_density_diffrn 3.265
_exptl_crystal_description prism
_exptl_crystal_F_000 1152
_exptl_crystal_size_max 0.200
_exptl_crystal_size_mid 0.150
_exptl_crystal_size_min 0.120
_exptl_transmission_factor_max 0.7461
_exptl_transmission_factor_min 0.4893
_refine_diff_density_max 2.134
_refine_diff_density_min -1.235
_refine_diff_density_rms 0.193
_refine_ls_extinction_coef 0.00031(3)
_refine_ls_extinction_expression Fc^*^=kFc[1+0.001xFc^2^\l^3^/sin(2\q)]^-1/4^
_refine_ls_extinction_method 'SHELXL-2017/1 (Sheldrick 2017)'
_refine_ls_goodness_of_fit_ref 0.998
_refine_ls_hydrogen_treatment constr
_refine_ls_matrix_type full
_refine_ls_number_parameters 355
_refine_ls_number_reflns 5785
_refine_ls_number_restraints 44
_refine_ls_restrained_S_all 0.996
_refine_ls_R_factor_all 0.0304
_refine_ls_R_factor_gt 0.0235
_refine_ls_shift/su_max 0.002
_refine_ls_shift/su_mean 0.000
_refine_ls_structure_factor_coef Fsqd
_refine_ls_weighting_details 'w=1/[\s^2^(Fo^2^)+(0.0231P)^2^] where P=(Fo^2^+2Fc^2^)/3'
_refine_ls_weighting_scheme calc
_refine_ls_wR_factor_gt 0.0521
_refine_ls_wR_factor_ref 0.0541
_reflns_Friedel_coverage 0.000
_reflns_Friedel_fraction_full .
_reflns_Friedel_fraction_max .
_reflns_number_gt 4891
_reflns_number_total 5785
_reflns_threshold_expression >2\s(I)
_cod_data_source_file 2Br24pzH.cif
_cod_data_source_block win094
_cod_database_code 1565755
_shelx_space_group_comment
;
The symmetry employed for this shelxl refinement is uniquely defined
by the following loop, which should always be used as a source of
symmetry information in preference to the above space-group names.
They are only intended as comments.
;
_shelx_estimated_absorpt_t_min 0.103
_shelx_estimated_absorpt_t_max 0.189

loop_
_space_group_symop_operation_xyz
'x, y, z'
'-x, -y, -z'

loop_
_atom_site_label
_atom_site_type_symbol
_atom_site_fract_x
_atom_site_fract_y
_atom_site_fract_z
_atom_site_U_iso_or_equiv
_atom_site_adp_type
_atom_site_occupancy
_atom_site_site_symmetry_order
_atom_site_calc_flag
_atom_site_refinement_flags_posn
_atom_site_refinement_flags_adp
_atom_site_refinement_flags_occupancy
_atom_site_disorder_assembly
_atom_site_disorder_group
Re1 Re 0.48195(2) 0.08894(2) 0.34994(2) 0.01051(6) Uani 1 1 d . . . . .
Re2 Re 0.66004(2) 0.08489(2) 0.43562(2) 0.01046(5) Uani 1 1 d . . . . .
Re3 Re 0.41905(2) 0.11370(2) 0.58887(2) 0.01036(5) Uani 1 1 d . . . . .
Br1 Br 0.80384(6) 0.38529(4) 0.00216(5) 0.02283(12) Uani 1 1 d . . . . .
Se1 Se 0.71386(5) 0.05716(4) 0.20856(4) 0.01449(11) Uani 1 1 d . . . . .
Se2 Se 0.59361(5) 0.10641(4) 0.66738(5) 0.01558(11) Uani 1 1 d . . . . .
Se3 Se 0.25005(5) 0.11293(4) 0.50282(5) 0.01407(10) Uani 1 1 d . . . . .
Se4 Se 0.55877(5) 0.27658(4) 0.37964(4) 0.01352(10) Uani 1 1 d . . . . .
N11 N 0.4646(4) 0.1922(3) 0.1716(4) 0.0164(9) Uani 1 1 d . . . . .
N12 N 0.4135(4) 0.2989(4) 0.1577(4) 0.0219(10) Uani 1 1 d . . . . .
H12 H 0.381302 0.336772 0.220452 0.026 Uiso 1 1 calc R U . . .
N21 N 0.8461(4) 0.1850(3) 0.3610(4) 0.0157(9) Uani 1 1 d . . . . .
N22 N 0.8967(4) 0.2750(3) 0.2446(4) 0.0196(9) Uani 1 1 d . . . . .
H22 H 0.859559 0.297834 0.190536 0.024 Uiso 1 1 calc R U . . .
N31 N 0.3259(4) 0.2462(3) 0.6956(4) 0.0156(9) Uani 1 1 d . . . . .
N32 N 0.1985(5) 0.2438(4) 0.7679(4) 0.0283(11) Uani 1 1 d . . . . .
H32 H 0.140997 0.188117 0.778951 0.034 Uiso 1 1 calc R U . . .
N41A N 0.295(3) 0.457(2) 0.321(3) 0.0372(13) Uani 0.59(2) 1 d D . P A 1
N42A N 0.214(2) 0.533(2) 0.2958(17) 0.031(4) Uani 0.59(2) 1 d D . P A 1
H42A H 0.205718 0.549181 0.220738 0.038 Uiso 0.59(2) 1 calc R U P A 1
N52A N 0.0605(12) 0.0292(11) 0.0803(13) 0.025(3) Uani 0.395(7) 1 d . . P B 1
H52A H 0.029765 0.058343 0.021565 0.030 Uiso 0.395(7) 1 calc R U P B 1
N51B N 0.0296(13) -0.0850(12) 0.1337(13) 0.028(3) Uani 0.605(7) 1 d . . P B 2
N51A N 0.011(2) -0.072(2) 0.1782(17) 0.029(5) Uani 0.395(7) 1 d . U P B 1
N52B N 0.1228(8) -0.1553(7) 0.1384(7) 0.029(2) Uani 0.605(7) 1 d . . P B 2
H52B H 0.130177 -0.226432 0.122454 0.035 Uiso 0.605(7) 1 calc R U P B 2
C13 C 0.4180(6) 0.3397(5) 0.0360(5) 0.0304(14) Uani 1 1 d . . . . .
H13 H 0.387694 0.412992 0.003127 0.036 Uiso 1 1 calc R U . . .
C14 C 0.4742(7) 0.2571(5) -0.0325(6) 0.0382(17) Uani 1 1 d . . . . .
H14 H 0.490814 0.260716 -0.121655 0.046 Uiso 1 1 calc R U . . .
C15 C 0.5018(6) 0.1661(5) 0.0565(5) 0.0331(15) Uani 1 1 d . . . . .
H15 H 0.541639 0.095479 0.037239 0.040 Uiso 1 1 calc R U . . .
C23 C 1.0106(6) 0.3240(5) 0.2236(5) 0.0268(13) Uani 1 1 d . . . . .
H23 H 1.063180 0.389384 0.149860 0.032 Uiso 1 1 calc R U . . .
C24 C 1.0388(5) 0.2631(5) 0.3277(5) 0.0268(12) Uani 1 1 d . . . . .
H24 H 1.113704 0.275770 0.340080 0.032 Uiso 1 1 calc R U . . .
C25 C 0.9310(6) 0.1783(4) 0.4103(5) 0.0236(12) Uani 1 1 d . . . . .
H25 H 0.920516 0.122620 0.492039 0.028 Uiso 1 1 calc R U . . .
C33 C 0.1683(7) 0.3364(5) 0.8220(5) 0.0335(15) Uani 1 1 d . . . . .
H33 H 0.083712 0.351836 0.879254 0.040 Uiso 1 1 calc R U . . .
C34 C 0.2820(6) 0.4046(5) 0.7793(5) 0.0267(13) Uani 1 1 d . . . . .
H34 H 0.292796 0.477469 0.798932 0.032 Uiso 1 1 calc R U . . .
C35 C 0.3788(6) 0.3443(4) 0.7009(5) 0.0211(12) Uani 1 1 d . . . . .
H35 H 0.469331 0.369547 0.657596 0.025 Uiso 1 1 calc R U . . .
C43A C 0.1452(17) 0.5828(13) 0.3941(14) 0.048(3) Uani 0.59(2) 1 d D U P A 1
H43A H 0.082529 0.639134 0.394615 0.057 Uiso 0.59(2) 1 calc R U P A 1
C44A C 0.1819(17) 0.5376(14) 0.4937(15) 0.041(3) Uani 0.59(2) 1 d D U P A 1
H44A H 0.152236 0.554245 0.577864 0.049 Uiso 0.59(2) 1 calc R U P A 1
C45B C 0.287(4) 0.465(3) 0.440(4) 0.037(2) Uani 0.41(2) 1 d D . P A 2
H45B H 0.316223 0.408656 0.496640 0.045 Uiso 0.41(2) 1 calc R U P A 2
C55A C 0.082(2) -0.0819(16) 0.2404(18) 0.055(6) Uani 0.395(7) 1 d . . P B 1
H55A H 0.073856 -0.142651 0.318130 0.066 Uiso 0.395(7) 1 calc R U P B 1
C53B C 0.2042(12) -0.1048(10) 0.1705(11) 0.044(3) Uani 0.605(7) 1 d . . P B 2
H53B H 0.280775 -0.138218 0.171812 0.053 Uiso 0.605(7) 1 calc R U P B 2
C54A C 0.176(4) 0.020(3) 0.165(3) 0.040(4) Uani 0.395(7) 1 d . U P B 1
H54A H 0.246073 0.034958 0.184951 0.048 Uiso 0.395(7) 1 calc R U P B 1
C54B C 0.165(2) -0.003(2) 0.2001(18) 0.040(4) Uani 0.605(7) 1 d . . P B 2
H54B H 0.198728 0.047732 0.233755 0.048 Uiso 0.605(7) 1 calc R U P B 2
C53A C 0.1610(18) 0.0815(14) 0.0807(16) 0.039(4) Uani 0.395(7) 1 d . . P B 1
H53A H 0.210028 0.155638 0.021733 0.047 Uiso 0.395(7) 1 calc R U P B 1
C55B C 0.0550(10) 0.0118(10) 0.1667(12) 0.033(3) Uani 0.605(7) 1 d . . P B 2
H55B H 0.007165 0.080856 0.168084 0.039 Uiso 0.605(7) 1 calc R U P B 2
C43B C 0.204(2) 0.620(2) 0.359(2) 0.048(3) Uani 0.41(2) 1 d D . P A 2
H43B H 0.164408 0.693568 0.348528 0.057 Uiso 0.41(2) 1 calc R U P A 2
C44B C 0.230(2) 0.568(2) 0.464(2) 0.041(3) Uani 0.41(2) 1 d D . P A 2
H44B H 0.213149 0.596700 0.538643 0.049 Uiso 0.41(2) 1 calc R U P A 2
N42B N 0.242(4) 0.553(3) 0.273(3) 0.031(4) Uani 0.41(2) 1 d D . P A 2
H42B H 0.235123 0.568082 0.197145 0.038 Uiso 0.41(2) 1 calc R U P A 2
C45A C 0.272(3) 0.462(2) 0.441(3) 0.037(2) Uani 0.59(2) 1 d D . P A 1
H45A H 0.316515 0.417010 0.489132 0.045 Uiso 0.59(2) 1 calc R U P A 1
N41B N 0.293(5) 0.456(4) 0.324(5) 0.0372(13) Uani 0.41(2) 1 d D . P A 2

loop_
_atom_site_aniso_label
_atom_site_aniso_U_11
_atom_site_aniso_U_22
_atom_site_aniso_U_33
_atom_site_aniso_U_23
_atom_site_aniso_U_13
_atom_site_aniso_U_12
Re1 0.01147(11) 0.00945(9) 0.01038(10) -0.00199(7) -0.00507(9) 0.00160(7)
Re2 0.00974(11) 0.00953(9) 0.01136(10) -0.00233(7) -0.00428(8) 0.00053(7)
Re3 0.01071(11) 0.00908(9) 0.01062(10) -0.00274(7) -0.00410(8) 0.00132(7)
Br1 0.0287(3) 0.0189(2) 0.0207(3) -0.0043(2) -0.0115(3) 0.0033(2)
Se1 0.0141(3) 0.0140(2) 0.0125(2) -0.00271(18) -0.0038(2) 0.0014(2)
Se2 0.0180(3) 0.0151(2) 0.0164(2) -0.00568(18) -0.0093(2) 0.0018(2)
Se3 0.0124(3) 0.0132(2) 0.0168(2) -0.00347(18) -0.0072(2) 0.00290(19)
Se4 0.0147(3) 0.0095(2) 0.0149(2) -0.00201(17) -0.0059(2) 0.00109(19)
N11 0.017(2) 0.014(2) 0.018(2) -0.0052(16) -0.007(2) 0.0018(17)
N12 0.030(3) 0.021(2) 0.017(2) -0.0047(17) -0.012(2) 0.007(2)
N21 0.014(2) 0.013(2) 0.015(2) 0.0002(16) -0.0042(19) 0.0003(17)
N22 0.018(3) 0.018(2) 0.020(2) 0.0008(17) -0.009(2) -0.0010(18)
N31 0.014(2) 0.013(2) 0.015(2) -0.0007(16) -0.0040(19) 0.0016(17)
N32 0.027(3) 0.021(2) 0.029(3) -0.0111(19) -0.003(2) 0.005(2)
N41A 0.050(4) 0.035(3) 0.037(3) -0.016(2) -0.026(3) 0.020(3)
N42A 0.044(11) 0.021(7) 0.032(6) -0.002(6) -0.023(7) 0.006(7)
N52A 0.014(7) 0.041(8) 0.024(7) -0.014(6) -0.009(6) 0.005(6)
N51B 0.027(6) 0.030(6) 0.035(7) -0.016(5) -0.018(6) 0.010(4)
N51A 0.039(8) 0.027(7) 0.020(7) -0.009(5) -0.011(6) 0.002(6)
N52B 0.039(6) 0.027(4) 0.030(4) -0.011(3) -0.022(4) 0.011(4)
C13 0.036(4) 0.037(3) 0.021(3) -0.005(2) -0.017(3) 0.014(3)
C14 0.064(5) 0.039(4) 0.026(3) -0.013(3) -0.032(4) 0.024(3)
C15 0.055(5) 0.030(3) 0.026(3) -0.014(2) -0.026(3) 0.019(3)
C23 0.026(3) 0.018(3) 0.028(3) 0.000(2) -0.008(3) -0.007(2)
C24 0.012(3) 0.026(3) 0.042(3) -0.008(2) -0.013(3) -0.002(2)
C25 0.030(4) 0.017(3) 0.023(3) -0.004(2) -0.012(3) -0.003(2)
C33 0.040(4) 0.028(3) 0.027(3) -0.015(2) -0.006(3) 0.013(3)
C34 0.040(4) 0.021(3) 0.017(3) -0.005(2) -0.012(3) 0.003(3)
C35 0.028(3) 0.018(3) 0.017(3) -0.006(2) -0.009(3) 0.004(2)
C43A 0.048(7) 0.047(6) 0.042(5) -0.014(4) -0.015(5) 0.029(5)
C44A 0.052(8) 0.043(6) 0.031(5) -0.015(4) -0.018(5) 0.020(5)
C45B 0.053(7) 0.040(4) 0.032(3) -0.015(3) -0.028(4) 0.023(4)
C55A 0.086(18) 0.041(11) 0.042(11) 0.006(8) -0.040(13) -0.010(11)
C53B 0.034(7) 0.065(8) 0.047(7) -0.035(6) -0.021(6) 0.019(6)
C54A 0.044(5) 0.048(7) 0.039(8) -0.015(6) -0.026(6) -0.001(5)
C54B 0.044(5) 0.048(7) 0.039(8) -0.015(6) -0.026(6) -0.001(5)
C53A 0.046(12) 0.034(9) 0.037(10) -0.008(7) -0.019(9) -0.003(8)
C55B 0.022(6) 0.036(6) 0.041(7) -0.021(5) -0.008(6) -0.001(5)
C43B 0.048(7) 0.047(6) 0.042(5) -0.014(4) -0.015(5) 0.029(5)
C44B 0.052(8) 0.043(6) 0.031(5) -0.015(4) -0.018(5) 0.020(5)
N42B 0.044(11) 0.021(7) 0.032(6) -0.002(6) -0.023(7) 0.006(7)
C45A 0.053(7) 0.040(4) 0.032(3) -0.015(3) -0.028(4) 0.023(4)
N41B 0.050(4) 0.035(3) 0.037(3) -0.016(2) -0.026(3) 0.020(3)

loop_
_atom_type_symbol
_atom_type_description
_atom_type_scat_dispersion_real
_atom_type_scat_dispersion_imag
_atom_type_scat_source
C C 0.0033 0.0016 'International Tables Vol C Tables 4.2.6.8 and 6.1.1.4'
H H 0.0000 0.0000 'International Tables Vol C Tables 4.2.6.8 and 6.1.1.4'
N N 0.0061 0.0033 'International Tables Vol C Tables 4.2.6.8 and 6.1.1.4'
Se Se -0.0929 2.2259 'International Tables Vol C Tables 4.2.6.8 and 6.1.1.4'
Br Br -0.2901 2.4595 'International Tables Vol C Tables 4.2.6.8 and 6.1.1.4'
Re Re -1.0185 7.2310 'International Tables Vol C Tables 4.2.6.8 and 6.1.1.4'

loop_
_geom_angle_atom_site_label_1
_geom_angle_atom_site_label_2
_geom_angle_atom_site_label_3
_geom_angle
_geom_angle_site_symmetry_1
_geom_angle_site_symmetry_3
N11 Re1 Se1 90.40(11) . .
N11 Re1 Se4 91.73(10) . .
Se1 Re1 Se4 90.217(17) . .
N11 Re1 Se2 91.75(10) . 2_656
Se1 Re1 Se2 89.708(17) . 2_656
Se4 Re1 Se2 176.521(15) . 2_656
N11 Re1 Se3 92.74(11) . .
Se1 Re1 Se3 176.841(15) . .
Se4 Re1 Se3 90.079(16) . .
Se2 Re1 Se3 89.805(17) 2_656 .
N11 Re1 Re2 134.30(11) . .
Se1 Re1 Re2 58.857(12) . .
Se4 Re1 Re2 58.766(12) . .
Se2 Re1 Re2 118.403(13) 2_656 .
Se3 Re1 Re2 118.803(13) . .
N11 Re1 Re3 134.15(10) . 2_656
Se1 Re1 Re3 58.643(12) . 2_656
Se4 Re1 Re3 118.671(13) . 2_656
Se2 Re1 Re3 58.499(12) 2_656 2_656
Se3 Re1 Re3 118.573(13) . 2_656
Re2 Re1 Re3 59.914(7) . 2_656
N11 Re1 Re3 135.96(10) . .
Se1 Re1 Re3 118.856(13) . .
Se4 Re1 Re3 58.750(11) . .
Se2 Re1 Re3 118.396(13) 2_656 .
Se3 Re1 Re3 58.802(12) . .
Re2 Re1 Re3 60.011(7) . .
Re3 Re1 Re3 89.872(8) 2_656 .
N11 Re1 Re2 135.87(11) . 2_656
Se1 Re1 Re2 118.544(13) . 2_656
Se4 Re1 Re2 118.548(13) . 2_656
Se2 Re1 Re2 58.598(12) 2_656 2_656
Se3 Re1 Re2 58.670(12) . 2_656
Re2 Re1 Re2 89.818(9) . 2_656
Re3 Re1 Re2 59.907(7) 2_656 2_656
Re3 Re1 Re2 59.808(7) . 2_656
N21 Re2 Se4 91.15(10) . .
N21 Re2 Se2 91.42(10) . .
Se4 Re2 Se2 89.766(16) . .
N21 Re2 Se1 91.85(10) . .
Se4 Re2 Se1 90.023(15) . .
Se2 Re2 Se1 176.727(18) . .
N21 Re2 Se3 91.80(10) . 2_656
Se4 Re2 Se3 177.038(18) . 2_656
Se2 Re2 Se3 89.905(15) . 2_656
Se1 Re2 Se3 90.136(15) . 2_656
N21 Re2 Re3 135.35(10) . 2_656
Se4 Re2 Re3 118.838(13) . 2_656
Se2 Re2 Re3 118.759(13) . 2_656
Se1 Re2 Re3 58.644(12) . 2_656
Se3 Re2 Re3 58.895(12) 2_656 2_656
N21 Re2 Re1 134.74(10) . .
Se4 Re2 Re1 58.703(12) . .
Se2 Re2 Re1 118.661(14) . .
Se1 Re2 Re1 58.603(13) . .
Se3 Re2 Re1 119.032(13) 2_656 .
Re3 Re2 Re1 60.145(7) 2_656 .
N21 Re2 Re3 134.60(10) . .
Se4 Re2 Re3 58.760(12) . .
Se2 Re2 Re3 58.567(13) . .
Se1 Re2 Re3 118.689(14) . .
Se3 Re2 Re3 118.691(14) 2_656 .
Re3 Re2 Re3 90.055(8) 2_656 .
Re1 Re2 Re3 60.099(8) . .
N21 Re2 Re1 135.07(10) . 2_656
Se4 Re2 Re1 118.744(14) . 2_656
Se2 Re2 Re1 58.728(12) . 2_656
Se1 Re2 Re1 118.676(13) . 2_656
Se3 Re2 Re1 58.705(13) 2_656 2_656
Re3 Re2 Re1 60.042(7) 2_656 2_656
Re1 Re2 Re1 90.184(8) . 2_656
Re3 Re2 Re1 59.990(7) . 2_656
N31 Re3 Se2 90.54(11) . .
N31 Re3 Se1 91.10(10) . 2_656
Se2 Re3 Se1 89.882(17) . 2_656
N31 Re3 Se4 91.98(10) . .
Se2 Re3 Se4 89.841(17) . .
Se1 Re3 Se4 176.913(16) 2_656 .
N31 Re3 Se3 92.61(11) . .
Se2 Re3 Se3 176.856(16) . .
Se1 Re3 Se3 90.180(17) 2_656 .
Se4 Re3 Se3 89.929(16) . .
N31 Re3 Re2 135.42(11) . 2_656
Se2 Re3 Re2 118.763(13) . 2_656
Se1 Re3 Re2 58.853(12) 2_656 2_656
Se4 Re3 Re2 118.744(12) . 2_656
Se3 Re3 Re2 58.757(11) . 2_656
N31 Re3 Re2 134.61(11) . .
Se2 Re3 Re2 58.773(13) . .
Se1 Re3 Re2 118.693(14) 2_656 .
Se4 Re3 Re2 58.678(12) . .
Se3 Re3 Re2 118.579(13) . .
Re2 Re3 Re2 89.944(8) 2_656 .
N31 Re3 Re1 133.96(10) . 2_656
Se2 Re3 Re1 58.832(12) . 2_656
Se1 Re3 Re1 58.597(13) 2_656 2_656
Se4 Re3 Re1 118.773(14) . 2_656
Se3 Re3 Re1 118.690(12) . 2_656
Re2 Re3 Re1 59.942(8) 2_656 2_656
Re2 Re3 Re1 60.102(7) . 2_656
N31 Re3 Re1 135.91(10) . .
Se2 Re3 Re1 118.658(14) . .
Se1 Re3 Re1 118.993(13) 2_656 .
Se4 Re3 Re1 58.604(11) . .
Se3 Re3 Re1 58.700(12) . .
Re2 Re3 Re1 60.149(7) 2_656 .
Re2 Re3 Re1 59.890(7) . .
Re1 Re3 Re1 90.128(8) 2_656 .
Re1 Se1 Re3 62.760(13) . 2_656
Re1 Se1 Re2 62.540(12) . .
Re3 Se1 Re2 62.504(12) 2_656 .
Re3 Se2 Re2 62.660(12) . .
Re3 Se2 Re1 62.670(12) . 2_656
Re2 Se2 Re1 62.673(11) . 2_656
Re2 Se3 Re1 62.624(13) 2_656 .
Re2 Se3 Re3 62.348(12) 2_656 .
Re1 Se3 Re3 62.499(13) . .
Re1 Se4 Re2 62.531(12) . .
Re1 Se4 Re3 62.647(12) . .
Re2 Se4 Re3 62.562(12) . .
C15 N11 N12 106.2(4) . .
C15 N11 Re1 128.5(3) . .
N12 N11 Re1 125.4(3) . .
C13 N12 N11 110.9(4) . .
C13 N12 H12 124.5 . .
N11 N12 H12 124.5 . .
C25 N21 N22 105.8(4) . .
C25 N21 Re2 131.5(3) . .
N22 N21 Re2 122.7(3) . .
C23 N22 N21 110.6(4) . .
C23 N22 H22 124.7 . .
N21 N22 H22 124.7 . .
N32 N31 C35 106.2(4) . .
N32 N31 Re3 124.4(3) . .
C35 N31 Re3 129.4(4) . .
N31 N32 C33 111.6(5) . .
N31 N32 H32 124.2 . .
C33 N32 H32 124.2 . .
C45A N41A N42A 100.5(11) . .
N41A N42A C43A 114.2(11) . .
N41A N42A H42A 122.9 . .
C43A N42A H42A 122.9 . .
C53A N52A N51A 112.4(16) . .
C53A N52A H52A 123.8 . .
N51A N52A H52A 123.8 . .
N52B N51B C55B 103.7(11) . .
C55A N51A N52A 104(2) . .
N51B N52B C53B 111.7(9) . .
N51B N52B H52B 124.1 . .
C53B N52B H52B 124.1 . .
N12 C13 C14 107.6(5) . .
N12 C13 H13 126.2 . .
C14 C13 H13 126.2 . .
C13 C14 C15 105.1(5) . .
C13 C14 H14 127.5 . .
C15 C14 H14 127.5 . .
N11 C15 C14 110.3(5) . .
N11 C15 H15 124.9 . .
C14 C15 H15 124.9 . .
N22 C23 C24 108.2(5) . .
N22 C23 H23 125.9 . .
C24 C23 H23 125.9 . .
C23 C24 C25 103.6(5) . .
C23 C24 H24 128.2 . .
C25 C24 H24 128.2 . .
N21 C25 C24 111.7(4) . .
N21 C25 H25 124.1 . .
C24 C25 H25 124.1 . .
N32 C33 C34 107.1(6) . .
N32 C33 H33 126.4 . .
C34 C33 H33 126.4 . .
C33 C34 C35 105.1(5) . .
C33 C34 H34 127.5 . .
C35 C34 H34 127.5 . .
N31 C35 C34 110.0(5) . .
N31 C35 H35 125.0 . .
C34 C35 H35 125.0 . .
N42A C43A C44A 107.0(11) . .
N42A C43A H43A 126.5 . .
C44A C43A H43A 126.5 . .
C43A C44A C45A 102.1(11) . .
C43A C44A H44A 129.0 . .
C45A C44A H44A 129.0 . .
N41B C45B C44B 107.7(11) . .
N41B C45B H45B 126.1 . .
C44B C45B H45B 126.1 . .
N51A C55A C54A 104(2) . .
N51A C55A H55A 128.2 . .
C54A C55A H55A 128.2 . .
C54B C53B N52B 111.7(15) . .
C54B C53B H53B 124.2 . .
N52B C53B H53B 124.2 . .
C53A C54A C55A 114(4) . .
C53A C54A H54A 123.0 . .
C55A C54A H54A 123.0 . .
C53B C54B C55B 100.8(17) . .
C53B C54B H54B 129.6 . .
C55B C54B H54B 129.6 . .
C54A C53A N52A 106(3) . .
C54A C53A H53A 127.2 . .
N52A C53A H53A 127.2 . .
N51B C55B C54B 111.7(14) . .
N51B C55B H55B 124.1 . .
C54B C55B H55B 124.1 . .
N42B C43B C44B 109.5(14) . .
N42B C43B H43B 125.3 . .
C44B C43B H43B 125.3 . .
C43B C44B C45B 106.8(11) . .
C43B C44B H44B 126.6 . .
C45B C44B H44B 126.6 . .
C43B N42B N41B 107.0(12) . .
C43B N42B H42B 126.5 . .
N41B N42B H42B 126.5 . .
N41A C45A C44A 116.2(12) . .
N41A C45A H45A 121.9 . .
C44A C45A H45A 121.9 . .
C45B N41B N42B 109.0(13) . .

loop_
_geom_bond_atom_site_label_1
_geom_bond_atom_site_label_2
_geom_bond_distance
_geom_bond_site_symmetry_2
Re1 N11 2.175(4) .
Re1 Se1 2.5175(5) .
Re1 Se4 2.5204(5) .
Re1 Se2 2.5258(5) 2_656
Re1 Se3 2.5264(5) .
Re1 Re2 2.6171(3) .
Re1 Re3 2.6225(3) 2_656
Re1 Re3 2.6226(3) .
Re1 Re2 2.6254(3) 2_656
Re2 N21 2.159(4) .
Re2 Se4 2.5221(5) .
Re2 Se2 2.5224(5) .
Re2 Se1 2.5243(5) .
Re2 Se3 2.5255(5) 2_656
Re2 Re3 2.6164(3) 2_656
Re2 Re3 2.6203(3) .
Re3 N31 2.175(4) .
Re3 Se2 2.5169(5) .
Re3 Se1 2.5187(5) 2_656
Re3 Se4 2.5243(5) .
Re3 Se3 2.5291(5) .
N11 C15 1.322(6) .
N11 N12 1.345(5) .
N12 C13 1.336(6) .
N12 H12 0.8800 .
N21 C25 1.313(6) .
N21 N22 1.358(5) .
N22 C23 1.334(7) .
N22 H22 0.8800 .
N31 N32 1.326(6) .
N31 C35 1.329(6) .
N32 C33 1.337(6) .
N32 H32 0.8800 .
N41A C45A 1.320(13) .
N41A N42A 1.331(13) .
N42A C43A 1.331(13) .
N42A H42A 0.8800 .
N52A C53A 1.32(2) .
N52A N51A 1.32(3) .
N52A H52A 0.8800 .
N51B N52B 1.330(15) .
N51B C55B 1.348(16) .
N51A C55A 1.28(3) .
N52B C53B 1.339(13) .
N52B H52B 0.8800 .
C13 C14 1.365(7) .
C13 H13 0.9500 .
C14 C15 1.394(7) .
C14 H14 0.9500 .
C15 H15 0.9500 .
C23 C24 1.383(7) .
C23 H23 0.9500 .
C24 C25 1.399(7) .
C24 H24 0.9500 .
C25 H25 0.9500 .
C33 C34 1.366(8) .
C33 H33 0.9500 .
C34 C35 1.393(7) .
C34 H34 0.9500 .
C35 H35 0.9500 .
C43A C44A 1.363(13) .
C43A H43A 0.9500 .
C44A C45A 1.363(15) .
C44A H44A 0.9500 .
C45B N41B 1.344(16) .
C45B C44B 1.365(18) .
C45B H45B 0.9500 .
C55A C54A 1.43(4) .
C55A H55A 0.9500 .
C53B C54B 1.32(3) .
C53B H53B 0.9500 .
C54A C53A 1.12(4) .
C54A H54A 0.9500 .
C54B C55B 1.46(3) .
C54B H54B 0.9500 .
C53A H53A 0.9500 .
C55B H55B 0.9500 .
C43B N42B 1.341(16) .
C43B C44B 1.353(16) .
C43B H43B 0.9500 .
C44B H44B 0.9500 .
N42B N41B 1.352(16) .
N42B H42B 0.8800 .
C45A H45A 0.9500 .
